data_4318047
loop_
_publ_author_name
'David Conner'
'K. N. Jayaprakash'
'T. Brent Gunnoe'
'Paul D. Boyle'

_publ_contact_author_address
;
North Carolina State University
Department of Chemistry
Campus Box 8204
Raleigh, NC 27695-8204
;
_publ_contact_author_email brent_gunnoe@ncsu.edu
_publ_contact_author_fax '1 (919) 5158909'
_publ_contact_author_name 'T. Brent Gunnoe'
_publ_contact_author_phone '1 (919) 5133704'
_publ_section_title
;
 Influence of Filled d\p-Manifold and L/L' Ligands on the Structure,
 Basicity, and Bond Rotations of the Octahedral and d6 Amido Complexes
 TpRu(L)(L')(NHPh) (Tp = Hydridotris(pyrazolyl)borate; L = L' = PMe3or
 P(OMe)3, or L = CO and L' = PPh3): Solid-State Structures of
 [TpRu(PMe3)2(NH2Ph)][OTf], [TpRu{P(OMe)3}2(NH2Ph)][OTf], and
 TpRu{P(OMe)3}2(NHPh)
;
_journal_name_full 'Inorganic Chemistry'
_journal_page_first 3042
_journal_page_last 3049
_journal_paper_doi 10.1021/ic020163j
_journal_volume 41
_journal_year 2002
_chemical_formula_moiety 'C22 H35 B F3 N7 O9 P2 Ru S '
_chemical_formula_sum 'C22 H35 B F3 N7 O9 P2 Ru S'
_chemical_formula_weight 804.43
_chemical_name_systematic
;
[TpRu{P(OMe)3}2NH2Ph][OTf] (5).
;
_space_group_IT_number 14
_symmetry_cell_setting monoclinic
_symmetry_space_group_name_Hall '-P 2ybc'
_symmetry_space_group_name_H-M 'P 1 21/c 1'
_cell_angle_alpha 90.0
_cell_angle_beta 92.307(5)
_cell_angle_gamma 90.0
_cell_formula_units_Z 4
_cell_length_a 9.1753(6)
_cell_length_b 23.7851(18)
_cell_length_c 15.3015(10)
_cell_measurement_reflns_used 25
_cell_measurement_temperature 148
_cell_measurement_theta_max 18.00
_cell_measurement_theta_min 17.00
_cell_volume 3336.6(4)
_computing_cell_refinement 'Nonius CAD4 Argus'
_computing_data_collection 'Nonius CAD4 Argus'
_computing_data_reduction 'NRCVAX DATRD2'
_computing_molecular_graphics NRCVAX
_computing_publication_material 'NRCVAX TABLES Jan 94 Version'
_computing_structure_refinement 'NRCVAX LSTSQ'
_computing_structure_solution SIR92
_diffrn_ambient_temperature 148
_diffrn_measurement_device 'Nonius CAD-4    '
_diffrn_measurement_method 'Omega scan b/P/b        '
_diffrn_radiation_monochromator graphite
_diffrn_radiation_source 'xray tube'
_diffrn_radiation_type 'Molybdenum K\a'
_diffrn_radiation_wavelength .71073
_diffrn_reflns_av_R_equivalents .000
_diffrn_reflns_limit_h_max 10
_diffrn_reflns_limit_h_min -10
_diffrn_reflns_limit_k_max 28
_diffrn_reflns_limit_k_min 0
_diffrn_reflns_limit_l_max 18
_diffrn_reflns_limit_l_min 0
_diffrn_reflns_number 5817
_diffrn_reflns_theta_max 25.00
_diffrn_reflns_theta_min 1.20
_diffrn_standards_decay_% 3.8
_diffrn_standards_interval_time 80
_diffrn_standards_number 3
_exptl_absorpt_coefficient_mu .70
_exptl_absorpt_correction_T_max .9960
_exptl_absorpt_correction_T_min .8771
_exptl_absorpt_correction_type psi-scan
_exptl_absorpt_process_details 'NRCVAX ABSORP'
_exptl_crystal_colour 'light green'
_exptl_crystal_density_diffrn 1.601
_exptl_crystal_description prism
_exptl_crystal_F_000 1637.37
_exptl_crystal_size_max .32
_exptl_crystal_size_mid .22
_exptl_crystal_size_min .14
_refine_diff_density_max .43
_refine_diff_density_min -.77
_refine_ls_extinction_method none
_refine_ls_goodness_of_fit_obs 1.61
_refine_ls_hydrogen_treatment refall
_refine_ls_matrix_type full
_refine_ls_number_parameters 555
_refine_ls_number_reflns 5025
_refine_ls_R_factor_all .025
_refine_ls_R_factor_obs .025
_refine_ls_shift/esd_max .002
_refine_ls_structure_factor_coef F
_refine_ls_weighting_details '1/(\s^2^(F)+ .0002F^2^) '
_refine_ls_weighting_scheme sigma
_refine_ls_wR_factor_all .030
_refine_ls_wR_factor_obs .030
_reflns_number_observed 5028
_reflns_number_total 5817
_reflns_observed_criterion 'Inet > 1.0\s(Inet)'
_cod_data_source_file ic020163j_3.cif
_cod_data_source_block 5
_cod_depositor_comments
;
The following automatic conversions were performed:

'_symmetry_cell_setting' value 'Monoclinic' changed to 'monoclinic'
according to the built-in table from CIF Core dictionary named
'cif_core.dic' version 2.4.1 from 2010-06-29.

Automatic conversion script
Id: cif_fix_values 1646 2011-03-28 12:23:43Z adriana 
;
_cod_original_sg_symbol_H-M 'P 21/c'
_cod_original_formula_sum 'C22 H35 B F3 N7 O9 P2 Ru S '
_cod_database_code 4318047

loop_
_symmetry_equiv_pos_as_xyz
x,y,z
-x,-y,-z
-x,1/2+y,1/2-z
x,1/2-y,1/2+z

loop_
_atom_site_label
_atom_site_fract_x
_atom_site_fract_y
_atom_site_fract_z
_atom_site_U_iso_or_equiv
_atom_site_adp_type
_atom_site_calc_flag
_atom_site_refinement_flags
_atom_site_type_symbol
Ru1 .093846(18) .128309(7) .727032(11) .01117(10) Uani ? . Ru
P1 .19031(6) .11557(2) .59679(4) .0138(3) Uani ? . P
P2 .21833(6) .20759(2) .74773(4) .0145(3) Uani ? . P
N1 -.08722(19) .17134(7) .67269(12) .0142(9) Uani ? . N
N2 -.22390(20) .15525(8) .69579(12) .0169(9) Uani ? . N
N3 -.03344(20) .05212(8) .71460(12) .0156(9) Uani ? . N
N4 -.17808(19) .05427(8) .73358(12) .0161(9) Uani ? . N
N5 -.01154(20) .13667(7) .85022(12) .0152(9) Uani ? . N
N6 -.1588(2) .12760(8) .85083(12) .0161(9) Uani ? . N
N7 .2732(2) .07725(9) .78131(12) .0153(10) Uani ? . N
O1 .09266(17) .12589(6) .50899(10) .0183(8) Uani ? . O
O2 .24434(18) .05199(7) .59041(10) .0207(8) Uani ? . O
O3 .32960(17) .15186(7) .57482(10) .0200(8) Uani ? . O
O4 .20768(18) .24911(7) .66554(11) .0231(8) Uani ? . O
O5 .38771(16) .19776(6) .77133(10) .0175(7) Uani ? . O
O6 .18193(16) .24754(6) .82890(10) .0195(8) Uani ? . O
B1 -.2441(3) .10966(11) .76612(17) .0171(13) Uani ? . B
C1 -.1056(3) .21037(10) .61027(15) .0179(12) Uani ? . C
C2 -.2542(3) .21923(10) .59192(16) .0214(11) Uani ? . C
C3 -.3248(3) .18379(10) .64681(16) .0209(12) Uani ? . C
C4 -.0064(3) -.00140(9) .69326(15) .0184(12) Uani ? . C
C5 -.1320(3) -.03389(10) .69884(16) .0222(12) Uani ? . C
C6 -.2381(3) .00299(10) .72400(15) .0193(11) Uani ? . C
C7 .0310(3) .14981(10) .93220(15) .0185(11) Uani ? . C
C8 -.0865(3) .14932(11) .98678(16) .0222(12) Uani ? . C
C9 -.2045(3) .13504(10) .93303(15) .0203(11) Uani ? . C
C10 .2823(2) .06322(10) .87366(15) .0187(11) Uani ? . C
C11 .3818(3) .09139(12) .92874(17) .0284(14) Uani ? . C
C12 .3916(3) .07896(16) 1.01713(20) .0443(18) Uani ? . C
C13 .3006(4) .03842(17) 1.0504(2) .0511(20) Uani ? . C
C14 .2010(4) .01046(14) .9955(2) .0429(16) Uani ? . C
C15 .1911(3) .02270(11) .90684(18) .0278(13) Uani ? . C
C16 -.0417(3) .09439(12) .49483(18) .0243(13) Uani ? . C
C17 .3319(4) .03227(13) .51976(19) .0319(14) Uani ? . C
C18 .3629(3) .17490(15) .49066(19) .0346(15) Uani ? . C
C19 .2874(4) .30140(13) .6610(2) .0422(17) Uani ? . C
C20 .4798(3) .23373(11) .82684(19) .0265(13) Uani ? . C
C21 .0413(3) .27515(12) .8291(2) .0287(14) Uani ? . C
S1 .40639(6) .91179(2) .69973(4) .0202(3) Uani ? . S
O7 .3402(2) .90552(10) .61368(14) .0506(12) Uani ? . O
O8 .54675(19) .88584(7) .71227(13) .0310(10) Uani ? . O
O9 .3948(2) .96699(7) .73665(15) .0390(11) Uani ? . O
C22 .2882(3) .86929(10) .76709(19) .0274(14) Uani ? . C
F1 .3380(2) .86593(10) .84916(13) .0623(12) Uani ? . F
F2 .27775(18) .81654(6) .73708(14) .0494(11) Uani ? . F
F3 .15235(17) .88919(7) .76680(14) .0476(11) Uani ? . F
H1 -.025(3) .2268(11) .5856(16) .019(6) Uiso ? . H
H1b -.360(2) .1036(9) .7801(14) .006(5) Uiso ? . H
H2 -.295(3) .2432(11) .5504(17) .021(7) Uiso ? . H
H3 -.422(3) .1766(11) .6571(17) .026(7) Uiso ? . H
H4 .087(3) -.0125(11) .6753(17) .028(7) Uiso ? . H
H5 -.143(3) -.0713(12) .6872(18) .033(8) Uiso ? . H
H6 -.335(3) -.0012(10) .7321(16) .019(6) Uiso ? . H
H7 .130(3) .1579(11) .9456(17) .027(7) Uiso ? . H
H7a .355(3) .0952(11) .7688(15) .014(6) Uiso ? . H
H7b .275(3) .0463(12) .7528(16) .017(7) Uiso ? . H
H8 -.085(3) .1556(11) 1.0472(18) .026(7) Uiso ? . H
H9 -.307(3) .1290(10) .9453(16) .019(7) Uiso ? . H
H11 .438(3) .1188(12) .9052(19) .029(8) Uiso ? . H
H12 .456(3) .0936(13) 1.055(2) .038(8) Uiso ? . H
H13 .310(4) .0283(15) 1.110(2) .060(10) Uiso ? . H
H14 .138(4) -.0183(14) 1.020(2) .052(10) Uiso ? . H
H15 .126(3) .0042(11) .8681(18) .026(7) Uiso ? . H
H16a -.085(4) .1095(14) .445(2) .046(9) Uiso ? . H
H16b -.020(3) .0549(13) .4871(18) .033(8) Uiso ? . H
H16c -.103(3) .0974(12) .5423(19) .033(8) Uiso ? . H
H17a .351(4) -.0069(16) .531(2) .059(11) Uiso ? . H
H17b .294(4) .0428(14) .471(2) .050(10) Uiso ? . H
H17c .425(4) .0512(14) .521(2) .049(10) Uiso ? . H
H18a .464(4) .1824(14) .489(2) .052(10) Uiso ? . H
H18b .333(3) .1535(14) .443(2) .041(9) Uiso ? . H
H18c .305(4) .2106(16) .485(2) .066(12) Uiso ? . H
H19a .241(3) .3213(13) .612(2) .043(9) Uiso ? . H
H19b .286(3) .3206(14) .716(2) .044(9) Uiso ? . H
H19c .392(4) .2931(15) .645(2) .062(11) Uiso ? . H
H20a .577(3) .2225(12) .8142(19) .038(8) Uiso ? . H
H20b .462(3) .2745(12) .8151(17) .024(7) Uiso ? . H
H20c .456(3) .2229(12) .8898(20) .036(8) Uiso ? . H
H21a .033(4) .2938(15) .878(2) .056(11) Uiso ? . H
H21b .042(4) .3026(16) .783(3) .070(12) Uiso ? . H
H21c -.037(4) .2512(15) .825(2) .051(10) Uiso ? . H

loop_
_atom_site_aniso_label
_atom_site_aniso_U_11
_atom_site_aniso_U_22
_atom_site_aniso_U_33
_atom_site_aniso_U_12
_atom_site_aniso_U_13
_atom_site_aniso_U_23
_atom_site_aniso_type_symbol
Ru1 .00742(10) .01137(10) .01476(10) -.00052(7) .00080(6) -.00081(7) Ru
P1 .0093(3) .0161(3) .0160(3) .0007(2) .0010(2) .0003(2) P
P2 .0100(3) .0126(3) .0208(3) -.0013(2) -.0007(2) -.0009(2) P
N1 .0092(9) .0150(9) .0185(9) -.0020(7) .0020(7) -.0015(7) N
N2 .0086(9) .0218(10) .0203(10) -.0002(8) .0012(7) -.0016(8) N
N3 .0118(9) .0179(10) .0171(9) -.0025(8) .0020(7) -.0006(8) N
N4 .0112(9) .0202(10) .0169(9) -.0037(8) .0009(7) -.0019(8) N
N5 .0089(9) .0163(9) .0205(10) -.0002(7) .0021(7) -.0010(8) N
N6 .0108(9) .0184(10) .0192(10) -.0007(7) .0017(8) -.0010(8) N
N7 .0128(10) .0147(10) .0187(10) .0002(8) .0021(8) .0000(8) N
O1 .0131(8) .0241(9) .0176(8) -.0012(7) -.0008(6) -.0006(7) O
O2 .0221(9) .0209(8) .0197(8) .0063(7) .0067(7) -.0001(7) O
O3 .0138(8) .0303(9) .0161(8) -.0055(7) .0015(6) .0024(7) O
O4 .0230(9) .0170(8) .0287(9) -.0086(7) -.0060(7) .0048(7) O
O5 .0091(8) .0185(8) .0246(8) -.0026(6) -.0011(6) -.0052(7) O
O6 .0121(8) .0179(8) .0282(9) .0014(6) -.0018(7) -.0075(7) O
B1 .0113(13) .0215(13) .0184(13) -.0016(10) -.0002(10) -.0009(10) B
C1 .0146(12) .0174(12) .0217(12) .0001(9) .0006(10) .0003(9) C
C2 .0156(12) .0231(12) .0251(13) .0049(10) -.0030(10) .0028(10) C
C3 .0098(11) .0271(13) .0257(13) .0037(10) -.0001(10) -.0016(10) C
C4 .0191(13) .0153(11) .0206(12) -.0003(9) .0004(10) -.0013(9) C
C5 .0272(14) .0149(12) .0243(13) -.0070(10) -.0015(10) -.0009(10) C
C6 .0168(13) .0224(12) .0188(12) -.0091(10) .0008(9) .0017(9) C
C7 .0146(12) .0192(12) .0216(12) .0008(9) -.0013(10) -.0036(9) C
C8 .0227(13) .0262(13) .0178(12) .0021(10) .0022(10) -.0046(10) C
C9 .0165(13) .0243(13) .0205(12) .0021(10) .0051(10) -.0020(10) C
C10 .0169(12) .0207(12) .0187(11) .0083(9) .0019(9) .0015(9) C
C11 .0173(13) .0413(16) .0264(14) .0031(12) -.0016(11) .0001(12) C
C12 .0314(16) .075(2) .0260(15) .0105(16) -.0107(13) -.0023(16) C
C13 .052(2) .079(3) .0233(15) .0217(19) .0037(15) .0190(16) C
C14 .0478(19) .0437(18) .0384(17) .0117(15) .0152(15) .0220(14) C
C15 .0286(14) .0224(13) .0326(15) .0051(11) .0050(12) .0053(11) C
C16 .0162(13) .0328(15) .0236(14) -.0045(11) -.0025(11) -.0055(11) C
C17 .0360(17) .0345(16) .0263(15) .0157(14) .0132(13) -.0009(12) C
C18 .0252(16) .0548(20) .0239(15) -.0130(14) .0021(12) .0131(14) C
C19 .051(2) .0283(16) .0459(19) -.0230(15) -.0169(16) .0172(14) C
C20 .0131(13) .0269(15) .0391(16) -.0025(10) -.0055(11) -.0101(12) C
C21 .0181(14) .0234(14) .0445(18) .0063(11) .0014(12) -.0115(13) C
S1 .0134(3) .0163(3) .0306(3) .0002(2) -.0034(2) .0003(2) S
O7 .0432(13) .0705(16) .0368(12) -.0210(12) -.0156(10) .0085(11) O
O8 .0142(9) .0241(9) .0547(12) .0031(7) .0019(8) .0043(8) O
O9 .0291(11) .0156(9) .0733(15) -.0012(8) .0136(10) -.0068(9) O
C22 .0175(13) .0202(13) .0444(16) -.0009(10) .0009(11) .0015(11) C
F1 .0505(12) .0938(16) .0423(11) -.0291(11) -.0006(9) .0202(10) F
F2 .0322(9) .0182(8) .0988(15) -.0058(7) .0162(9) -.0014(8) F
F3 .0166(8) .0322(9) .0950(15) .0036(7) .0161(9) .0052(9) F

loop_
_atom_type_symbol
_atom_type_description
_atom_type_scat_dispersion_real
_atom_type_scat_dispersion_imag
_atom_type_scat_source
C ? .003 .002 'International Tables Vol. IV Table 2.2B'
H ? .000 .000 'International Tables Vol. IV Table 2.2B'
B ? .001 .001 'International Tables Vol. IV Table 2.2B'
F ? .017 .010 'International Tables Vol. IV Table 2.2B'
N ? .006 .003 'International Tables Vol. IV Table 2.2B'
O ? .011 .006 'International Tables Vol. IV Table 2.2B'
P ? .102 .094 'International Tables Vol. IV Table 2.2B'
Ru ? -1.259 .836 'International Tables Vol. IV Table 2.2B'
S ? .125 .123 'International Tables Vol. IV Table 2.2B'

loop_
_geom_angle_atom_site_label_1
_geom_angle_atom_site_label_2
_geom_angle_atom_site_label_3
_geom_angle
_geom_angle_site_symmetry_1
_geom_angle_site_symmetry_2
_geom_angle_site_symmetry_3
_geom_angle_publ_flag
P1 Ru1 P2 91.29(2) ? ? ? ?
P1 Ru1 N1 92.78(5) ? ? ? ?
P1 Ru1 N3 92.29(5) ? ? ? ?
P1 Ru1 N5 176.01(5) ? ? ? ?
P1 Ru1 N7 86.81(5) ? ? ? ?
P2 Ru1 N1 92.11(5) ? ? ? ?
P2 Ru1 N3 176.43(5) ? ? ? ?
P2 Ru1 N5 92.47(5) ? ? ? ?
P2 Ru1 N7 92.45(6) ? ? ? ?
N1 Ru1 N3 87.57(7) ? ? ? ?
N1 Ru1 N5 85.74(7) ? ? ? ?
N1 Ru1 N7 175.43(7) ? ? ? ?
N3 Ru1 N5 83.96(7) ? ? ? ?
N3 Ru1 N7 87.90(7) ? ? ? ?
N5 Ru1 N7 94.37(7) ? ? ? ?
Ru1 P1 O1 119.92(6) ? ? ? ?
Ru1 P1 O2 108.56(6) ? ? ? ?
Ru1 P1 O3 117.77(6) ? ? ? ?
O1 P1 O2 104.97(9) ? ? ? ?
O1 P1 O3 99.59(8) ? ? ? ?
O2 P1 O3 104.32(9) ? ? ? ?
Ru1 P2 O4 113.42(6) ? ? ? ?
Ru1 P2 O5 113.44(6) ? ? ? ?
Ru1 P2 O6 119.33(6) ? ? ? ?
O4 P2 O5 107.22(9) ? ? ? ?
O4 P2 O6 103.56(9) ? ? ? ?
O5 P2 O6 98.17(8) ? ? ? ?
Ru1 N1 N2 118.71(13) ? ? ? ?
Ru1 N1 C1 134.25(15) ? ? ? ?
N2 N1 C1 106.69(18) ? ? ? ?
N1 N2 B1 120.83(18) ? ? ? ?
N1 N2 C3 109.28(18) ? ? ? ?
B1 N2 C3 129.86(19) ? ? ? ?
Ru1 N3 N4 118.33(13) ? ? ? ?
Ru1 N3 C4 135.53(15) ? ? ? ?
N4 N3 C4 106.12(18) ? ? ? ?
N3 N4 B1 119.80(17) ? ? ? ?
N3 N4 C6 109.80(18) ? ? ? ?
B1 N4 C6 130.28(19) ? ? ? ?
Ru1 N5 N6 117.89(14) ? ? ? ?
Ru1 N5 C7 135.76(16) ? ? ? ?
N6 N5 C7 106.35(18) ? ? ? ?
N5 N6 B1 120.28(18) ? ? ? ?
N5 N6 C9 109.18(18) ? ? ? ?
B1 N6 C9 130.50(19) ? ? ? ?
Ru1 N7 C10 120.78(14) ? ? ? ?
Ru1 N7 H7a 106.2(16) ? ? ? ?
Ru1 N7 H7b 108.4(17) ? ? ? ?
C10 N7 H7a 107.7(15) ? ? ? ?
C10 N7 H7b 107.2(16) ? ? ? ?
H7a N7 H7b 105(2) ? ? ? ?
P1 O1 C16 119.25(15) ? ? ? ?
P1 O2 C17 122.33(16) ? ? ? ?
P1 O3 C18 126.55(16) ? ? ? ?
P2 O4 C19 123.63(17) ? ? ? ?
P2 O5 C20 125.67(15) ? ? ? ?
P2 O6 C21 118.84(16) ? ? ? ?
N2 B1 N4 108.38(18) ? ? ? ?
N2 B1 N6 108.61(19) ? ? ? ?
N2 B1 H1b 111.7(11) ? ? ? ?
N4 B1 N6 108.31(18) ? ? ? ?
N4 B1 H1b 110.2(11) ? ? ? ?
N6 B1 H1b 109.5(11) ? ? ? ?
N1 C1 C2 110.0(2) ? ? ? ?
N1 C1 H1 120.3(15) ? ? ? ?
C2 C1 H1 129.7(15) ? ? ? ?
C1 C2 C3 105.4(2) ? ? ? ?
C1 C2 H2 126.9(16) ? ? ? ?
C3 C2 H2 127.7(16) ? ? ? ?
N2 C3 C2 108.6(2) ? ? ? ?
N2 C3 H3 117.1(16) ? ? ? ?
C2 C3 H3 134.2(16) ? ? ? ?
N3 C4 C5 110.5(2) ? ? ? ?
N3 C4 H4 120.9(16) ? ? ? ?
C5 C4 H4 128.5(16) ? ? ? ?
C4 C5 C6 105.1(2) ? ? ? ?
C4 C5 H5 127.9(18) ? ? ? ?
C6 C5 H5 127.1(18) ? ? ? ?
N4 C6 C5 108.5(2) ? ? ? ?
N4 C6 H6 118.9(16) ? ? ? ?
C5 C6 H6 132.5(16) ? ? ? ?
N5 C7 C8 111.0(2) ? ? ? ?
N5 C7 H7 119.7(16) ? ? ? ?
C8 C7 H7 129.4(16) ? ? ? ?
C7 C8 C9 104.7(2) ? ? ? ?
C7 C8 H8 127.8(16) ? ? ? ?
C9 C8 H8 127.5(16) ? ? ? ?
N6 C9 C8 108.8(2) ? ? ? ?
N6 C9 H9 119.7(15) ? ? ? ?
C8 C9 H9 131.4(15) ? ? ? ?
N7 C10 C11 119.4(2) ? ? ? ?
N7 C10 C15 120.3(2) ? ? ? ?
C11 C10 C15 120.3(2) ? ? ? ?
C10 C11 C12 120.3(3) ? ? ? ?
C10 C11 H11 118.2(18) ? ? ? ?
C12 C11 H11 121.5(18) ? ? ? ?
C11 C12 C13 119.5(3) ? ? ? ?
C11 C12 H12 124.5(20) ? ? ? ?
C13 C12 H12 115.9(20) ? ? ? ?
C12 C13 C14 120.2(3) ? ? ? ?
C12 C13 H13 119(2) ? ? ? ?
C14 C13 H13 119(2) ? ? ? ?
C13 C14 C15 120.5(3) ? ? ? ?
C13 C14 H14 118.8(19) ? ? ? ?
C15 C14 H14 120.7(19) ? ? ? ?
C10 C15 C14 119.2(3) ? ? ? ?
C10 C15 H15 118.4(16) ? ? ? ?
C14 C15 H15 122.4(16) ? ? ? ?
O1 C16 H16a 104.9(20) ? ? ? ?
O1 C16 H16b 110.1(17) ? ? ? ?
O1 C16 H16c 112.3(17) ? ? ? ?
H16a C16 H16b 111(3) ? ? ? ?
H16a C16 H16c 111(3) ? ? ? ?
H16b C16 H16c 107(2) ? ? ? ?
O2 C17 H17a 106(2) ? ? ? ?
O2 C17 H17b 110(2) ? ? ? ?
O2 C17 H17c 110.4(20) ? ? ? ?
H17a C17 H17b 120(3) ? ? ? ?
H17a C17 H17c 106(3) ? ? ? ?
H17b C17 H17c 102(3) ? ? ? ?
O3 C18 H18a 109.9(19) ? ? ? ?
O3 C18 H18b 115.3(19) ? ? ? ?
O3 C18 H18c 105(2) ? ? ? ?
H18a C18 H18b 110(3) ? ? ? ?
H18a C18 H18c 110(3) ? ? ? ?
H18b C18 H18c 104(3) ? ? ? ?
O4 C19 H19a 104.4(18) ? ? ? ?
O4 C19 H19b 110.1(19) ? ? ? ?
O4 C19 H19c 109.1(20) ? ? ? ?
H19a C19 H19b 115(3) ? ? ? ?
H19a C19 H19c 106(3) ? ? ? ?
H19b C19 H19c 110(3) ? ? ? ?
O5 C20 H20a 104.0(18) ? ? ? ?
O5 C20 H20b 112.2(15) ? ? ? ?
O5 C20 H20c 105.0(16) ? ? ? ?
H20a C20 H20b 112(2) ? ? ? ?
H20a C20 H20c 110(2) ? ? ? ?
H20b C20 H20c 111(2) ? ? ? ?
O6 C21 H21a 109(2) ? ? ? ?
O6 C21 H21b 105(2) ? ? ? ?
O6 C21 H21c 114(2) ? ? ? ?
H21a C21 H21b 106(3) ? ? ? ?
H21a C21 H21c 106(3) ? ? ? ?
H21b C21 H21c 113(3) ? ? ? ?
O7 S1 O8 114.99(14) ? ? ? ?
O7 S1 O9 114.89(14) ? ? ? ?
O7 S1 C22 102.76(13) ? ? ? ?
O8 S1 O9 114.95(12) ? ? ? ?
O8 S1 C22 103.65(11) ? ? ? ?
O9 S1 C22 103.21(12) ? ? ? ?
S1 C22 F1 112.25(18) ? ? ? ?
S1 C22 F2 111.14(19) ? ? ? ?
S1 C22 F3 112.16(18) ? ? ? ?
F1 C22 F2 106.7(2) ? ? ? ?
F1 C22 F3 108.2(2) ? ? ? ?
F2 C22 F3 106.1(2) ? ? ? ?

loop_
_geom_bond_atom_site_label_1
_geom_bond_atom_site_label_2
_geom_bond_distance
_geom_bond_site_symmetry_1
_geom_bond_site_symmetry_2
_geom_bond_publ_flag
Ru1 P1 2.2336(6) ? ? ?
Ru1 P2 2.2209(6) ? ? ?
Ru1 N1 2.0947(18) ? ? ?
Ru1 N3 2.1601(18) ? ? ?
Ru1 N5 2.1620(18) ? ? ?
Ru1 N7 2.1822(19) ? ? ?
P1 O1 1.6034(16) ? ? ?
P1 O2 1.5956(16) ? ? ?
P1 O3 1.5893(16) ? ? ?
P2 O4 1.5990(17) ? ? ?
P2 O5 1.5985(16) ? ? ?
P2 O6 1.6094(16) ? ? ?
N1 N2 1.371(3) ? ? ?
N1 C1 1.338(3) ? ? ?
N2 B1 1.544(3) ? ? ?
N2 C3 1.350(3) ? ? ?
N3 N4 1.371(3) ? ? ?
N3 C4 1.340(3) ? ? ?
N4 B1 1.541(3) ? ? ?
N4 C6 1.344(3) ? ? ?
N5 N6 1.368(3) ? ? ?
N5 C7 1.336(3) ? ? ?
N6 B1 1.547(3) ? ? ?
N6 C9 1.353(3) ? ? ?
N7 C10 1.451(3) ? ? ?
N7 H7a .89(3) ? ? ?
N7 H7b .86(3) ? ? ?
O1 C16 1.451(3) ? ? ?
O2 C17 1.451(3) ? ? ?
O3 C18 1.443(3) ? ? ?
O4 C19 1.446(3) ? ? ?
O5 C20 1.452(3) ? ? ?
O6 C21 1.448(3) ? ? ?
B1 H1b 1.11(2) ? ? ?
C1 C2 1.397(3) ? ? ?
C1 H1 .93(3) ? ? ?
C2 C3 1.370(4) ? ? ?
C2 H2 .92(3) ? ? ?
C3 H3 .93(3) ? ? ?
C4 C5 1.393(3) ? ? ?
C4 H4 .95(3) ? ? ?
C5 C6 1.377(4) ? ? ?
C5 H5 .91(3) ? ? ?
C6 H6 .91(3) ? ? ?
C7 C8 1.390(3) ? ? ?
C7 H7 .94(3) ? ? ?
C8 C9 1.375(3) ? ? ?
C8 H8 .94(3) ? ? ?
C9 H9 .98(3) ? ? ?
C10 C11 1.390(4) ? ? ?
C10 C15 1.386(4) ? ? ?
C11 C12 1.384(4) ? ? ?
C11 H11 .91(3) ? ? ?
C12 C13 1.386(5) ? ? ?
C12 H12 .88(3) ? ? ?
C13 C14 1.386(5) ? ? ?
C13 H13 .95(4) ? ? ?
C14 C15 1.387(4) ? ? ?
C14 H14 .98(4) ? ? ?
C15 H15 .94(3) ? ? ?
C16 H16a .92(4) ? ? ?
C16 H16b .97(3) ? ? ?
C16 H16c .94(3) ? ? ?
C17 H17a .96(4) ? ? ?
C17 H17b .85(4) ? ? ?
C17 H17c .96(4) ? ? ?
C18 H18a .95(4) ? ? ?
C18 H18b .92(4) ? ? ?
C18 H18c 1.00(4) ? ? ?
C19 H19a .97(3) ? ? ?
C19 H19b .96(3) ? ? ?
C19 H19c 1.02(4) ? ? ?
C20 H20a .96(3) ? ? ?
C20 H20b 1.00(3) ? ? ?
C20 H20c 1.03(3) ? ? ?
C21 H21a .87(4) ? ? ?
C21 H21b .96(4) ? ? ?
C21 H21c .92(4) ? ? ?
S1 O7 1.435(2) ? ? ?
S1 O8 1.4341(18) ? ? ?
S1 O9 1.4349(19) ? ? ?
S1 C22 1.830(3) ? ? ?
C22 F1 1.321(3) ? ? ?
C22 F2 1.338(3) ? ? ?
C22 F3 1.333(3) ? ? ?

loop_
_geom_contact_atom_site_label_1
_geom_contact_atom_site_label_2
_geom_contact_distance
_geom_contact_site_symmetry_1
_geom_contact_site_symmetry_2
_geom_contact_publ_flag
? ? ? ? ? ?

loop_
_geom_torsion_atom_site_label_1
_geom_torsion_atom_site_label_2
_geom_torsion_atom_site_label_3
_geom_torsion_atom_site_label_4
_geom_torsion
_geom_torsion_site_symmetry_1
_geom_torsion_site_symmetry_2
_geom_torsion_site_symmetry_3
_geom_torsion_site_symmetry_4
_geom_torsion_publ_flag
? ? ? ? ? ? ? ? ? ?
